data_4082474
loop_
_publ_author_name
'Drinkel, Emma E.'
'Wu, Linglin'
'Linden, Anthony'
'Dorta, Reto'

_publ_section_title
;
 Synthesis, Structure, and Catalytic Studies of Palladium and Platinum
 Bis-Sulfoxide Complexes
;
_journal_issue 3
_journal_name_full Organometallics
_journal_page_first 627
_journal_paper_doi 10.1021/om4000067
_journal_volume 33
_journal_year 2014
_chemical_absolute_configuration ad
_chemical_formula_moiety 'C68 H52 O4 Pd S4 2+, 2(B F4 -), C H2 Cl2'
_chemical_formula_sum 'C69 H54 B2 Cl2 F8 O4 Pd S4'
_chemical_formula_weight 1426.33
_chemical_name_systematic
; 
 ? 
;
_space_group_IT_number 4
_symmetry_cell_setting monoclinic
_symmetry_Int_Tables_number 4
_symmetry_space_group_name_Hall 'P 2yb'
_symmetry_space_group_name_H-M 'P 1 21 1'
_atom_sites_solution_hydrogens geom
_atom_sites_solution_primary heavy
_atom_sites_solution_secondary difmap
_audit_creation_date 1-Mar-2011
_audit_creation_method SHELXL-97
_cell_angle_alpha 90.00
_cell_angle_beta 91.0399(7)
_cell_angle_gamma 90.00
_cell_formula_units_Z 2
_cell_length_a 8.42930(10)
_cell_length_b 26.3296(3)
_cell_length_c 14.5271(2)
_cell_measurement_reflns_used 58609
_cell_measurement_temperature 160(1)
_cell_measurement_theta_max 25.0
_cell_measurement_theta_min 2.0
_cell_volume 3223.61(7)
_computing_cell_refinement 'DENZO-SMN (Otwinowski & Minor, 1997)'
_computing_data_collection 'COLLECT (Nonius, 2000)'
_computing_data_reduction 'DENZO-SMN and SCALEPACK (Otwinowski & Minor, 1997)'
_computing_molecular_graphics 'ORTEPII (Johnson, 1976)'
_computing_publication_material 'SHELXL97 and PLATON (Spek, 2009)'
_computing_structure_refinement 'SHELXL97 (Sheldrick, 2008)'
_computing_structure_solution 'DIRDIF94 (Beurskens et al., 1994)'
_diffrn_ambient_temperature 160(1)
_diffrn_detector '65 mm CCD camera on \k goniostat'
_diffrn_detector_area_resol_mean 9
_diffrn_measured_fraction_theta_full 0.999
_diffrn_measured_fraction_theta_max 0.999
_diffrn_measurement_device_type 'Nonius KappaCCD area-detector diffractometer'
_diffrn_measurement_method '\f and \w scans with \k offsets'
_diffrn_radiation_monochromator 'horizontally mounted graphite crystal'
_diffrn_radiation_source 'Nonius FR590 sealed tube generator'
_diffrn_radiation_type 'Mo K\a'
_diffrn_radiation_wavelength 0.71073
_diffrn_reflns_av_R_equivalents 0.0638
_diffrn_reflns_av_sigmaI/netI 0.0454
_diffrn_reflns_limit_h_max 10
_diffrn_reflns_limit_h_min -10
_diffrn_reflns_limit_k_max 31
_diffrn_reflns_limit_k_min -31
_diffrn_reflns_limit_l_max 17
_diffrn_reflns_limit_l_min -17
_diffrn_reflns_number 54888
_diffrn_reflns_theta_full 25.03
_diffrn_reflns_theta_max 25.03
_diffrn_reflns_theta_min 2.09
_diffrn_standards_decay_% 0
_diffrn_standards_number 0
_exptl_absorpt_coefficient_mu 0.572
_exptl_absorpt_correction_T_max 0.954
_exptl_absorpt_correction_T_min 0.864
_exptl_absorpt_correction_type multi-scan
_exptl_absorpt_process_details '(Blessing, 1995)'
_exptl_crystal_colour red
_exptl_crystal_density_diffrn 1.469
_exptl_crystal_density_method 'not measured'
_exptl_crystal_description tablet
_exptl_crystal_F_000 1452
_exptl_crystal_size_max 0.28
_exptl_crystal_size_mid 0.25
_exptl_crystal_size_min 0.10
_platon_squeeze_details
;  Squeeze used to handle disordered solvent, which appeared to be 
dichloromethane from the residual electrron density peaks distribution.
The electron count corresponds with one dichloromethane molecule (42 e)
per cavity, with two cavities per unit cell.
See also _refine_special_details
;
_refine_diff_density_max 0.404
_refine_diff_density_min -0.555
_refine_diff_density_rms 0.108
_refine_ls_abs_structure_details 'Flack (1983)'
_refine_ls_abs_structure_Flack -0.019(17)
_refine_ls_extinction_method none
_refine_ls_goodness_of_fit_ref 1.090
_refine_ls_hydrogen_treatment constr
_refine_ls_matrix_type full
_refine_ls_number_parameters 899
_refine_ls_number_reflns 11296
_refine_ls_number_restraints 281
_refine_ls_restrained_S_all 1.089
_refine_ls_R_factor_all 0.0479
_refine_ls_R_factor_gt 0.0389
_refine_ls_shift/su_max 0.001
_refine_ls_shift/su_mean 0.000
_refine_ls_structure_factor_coef Fsqd
_refine_ls_weighting_details 'w=1/[\s^2^(Fo^2^)+(0.0552P)^2^+0.6800P] where P=(Fo^2^+2Fc^2^)/3'
_refine_ls_weighting_scheme calc
_refine_ls_wR_factor_gt 0.0918
_refine_ls_wR_factor_ref 0.0971
_reflns_number_gt 10101
_reflns_number_total 11299
_reflns_threshold_expression 'I > 2\s(I)'
_cod_data_source_file om4000067_si_001.cif
_cod_data_source_block 7
_cod_original_cell_volume 3223.62(7)
_cod_database_code 4082474

loop_
_symmetry_equiv_pos_as_xyz
'x, y, z'
'-x, y+1/2, -z'

loop_
_atom_site_label
_atom_site_type_symbol
_atom_site_fract_x
_atom_site_fract_y
_atom_site_fract_z
_atom_site_U_iso_or_equiv
_atom_site_adp_type
_atom_site_occupancy
_atom_site_symmetry_multiplicity
_atom_site_calc_flag
_atom_site_refinement_flags
_atom_site_disorder_assembly
_atom_site_disorder_group
Pd1 Pd 0.76681(3) 0.50017(13) 0.834682(18) 0.02778(8) Uani 1 1 d . . .
S1 S 0.57586(11) 0.52719(13) 0.73751(6) 0.0278(2) Uani 1 1 d . . .
S2 S 1.04909(12) 0.56054(13) 0.76885(9) 0.0438(3) Uani 1 1 d D . .
S3 S 0.58115(11) 0.47357(13) 0.93170(6) 0.0278(2) Uani 1 1 d . . .
S4 S 1.05628(11) 0.44086(13) 0.89846(8) 0.0424(3) Uani 1 1 d . . .
O1 O 0.4403(3) 0.55140(16) 0.78016(18) 0.0347(6) Uani 1 1 d . . .
O2 O 0.9385(3) 0.51666(16) 0.7374(2) 0.0384(7) Uani 1 1 d . A .
O3 O 0.4406(3) 0.45147(16) 0.88867(18) 0.0332(6) Uani 1 1 d . . .
O4 O 0.9451(3) 0.48377(16) 0.9318(2) 0.0386(7) Uani 1 1 d . . .
C1 C 0.6552(5) 0.57053(19) 0.6536(3) 0.0315(9) Uani 1 1 d . . .
C2 C 0.7336(4) 0.61356(18) 0.6842(3) 0.0268(8) Uani 1 1 d . A .
C3 C 0.7708(5) 0.65172(19) 0.6170(3) 0.0298(9) Uani 1 1 d . . .
C4 C 0.8411(5) 0.6989(2) 0.6429(3) 0.0403(10) Uani 1 1 d . . .
H4 H 0.8615 0.7060 0.7061 0.048 Uiso 1 1 calc R . .
C5 C 0.8795(6) 0.7340(2) 0.5775(3) 0.0457(11) Uani 1 1 d . . .
H5 H 0.9284 0.7650 0.5955 0.055 Uiso 1 1 calc R . .
C6 C 0.8473(6) 0.7244(2) 0.4843(3) 0.0476(11) Uani 1 1 d . . .
H6 H 0.8737 0.7491 0.4394 0.057 Uiso 1 1 calc R . .
C7 C 0.7789(5) 0.6804(2) 0.4578(3) 0.0430(11) Uani 1 1 d . . .
H7 H 0.7594 0.6744 0.3941 0.052 Uiso 1 1 calc R . .
C8 C 0.7356(5) 0.6430(2) 0.5225(3) 0.0369(10) Uani 1 1 d . . .
C9 C 0.6573(6) 0.5981(2) 0.4968(3) 0.0500(12) Uani 1 1 d . . .
H9 H 0.6318 0.5925 0.4337 0.060 Uiso 1 1 calc R . .
C10 C 0.6162(6) 0.5620(2) 0.5606(3) 0.0470(11) Uani 1 1 d . . .
H10 H 0.5626 0.5318 0.5420 0.056 Uiso 1 1 calc R . .
C11 C 0.9222(5) 0.6058(2) 0.8208(3) 0.0395(11) Uani 1 1 d . A .
C12 C 0.7811(5) 0.62323(19) 0.7828(3) 0.0310(9) Uani 1 1 d . . .
C13 C 0.6867(6) 0.6560(2) 0.8367(3) 0.0395(11) Uani 1 1 d . A .
C14 C 0.5393(6) 0.6749(2) 0.8046(3) 0.0473(12) Uani 1 1 d . . .
H14 H 0.5018 0.6661 0.7446 0.057 Uiso 1 1 calc R A .
C15 C 0.4502(8) 0.7057(2) 0.8585(4) 0.0735(18) Uani 1 1 d . A .
H15 H 0.3513 0.7185 0.8362 0.088 Uiso 1 1 calc R . .
C16 C 0.5065(10) 0.7185(2) 0.9486(4) 0.084(2) Uani 1 1 d . . .
H16 H 0.4438 0.7397 0.9865 0.101 Uiso 1 1 calc R A .
C17 C 0.6463(10) 0.7012(2) 0.9809(4) 0.079(2) Uani 1 1 d . A .
H17 H 0.6822 0.7107 1.0409 0.095 Uiso 1 1 calc R . .
C18 C 0.7388(7) 0.6697(2) 0.9277(3) 0.0532(14) Uani 1 1 d . . .
C19 C 0.8838(8) 0.6516(2) 0.9608(4) 0.0688(18) Uani 1 1 d . A .
H19 H 0.9210 0.6617 1.0202 0.083 Uiso 1 1 calc R . .
C20 C 0.9719(7) 0.6201(2) 0.9104(4) 0.0573(14) Uani 1 1 d . . .
H20 H 1.0689 0.6073 0.9352 0.069 Uiso 1 1 calc R A .
C21 C 0.5173(5) 0.4739(2) 0.6721(3) 0.0327(9) Uani 1 1 d . . .
C22 C 0.3555(5) 0.4651(2) 0.6584(3) 0.0401(10) Uani 1 1 d . . .
H22 H 0.2782 0.4865 0.6852 0.048 Uiso 1 1 calc R . .
C23 C 0.3117(6) 0.4238(2) 0.6039(3) 0.0484(11) Uani 1 1 d . . .
H23 H 0.2023 0.4170 0.5929 0.058 Uiso 1 1 calc R . .
C24 C 0.4232(6) 0.3926(2) 0.5657(3) 0.0526(13) Uani 1 1 d . . .
C25 C 0.5826(7) 0.4028(2) 0.5803(4) 0.0581(14) Uani 1 1 d . . .
H25 H 0.6594 0.3819 0.5519 0.070 Uiso 1 1 calc R . .
C26 C 0.6330(5) 0.4431(2) 0.6358(3) 0.0462(12) Uani 1 1 d . . .
H26 H 0.7425 0.4490 0.6483 0.055 Uiso 1 1 calc R . .
C27 C 0.3758(9) 0.3471(3) 0.5075(4) 0.0805(18) Uani 1 1 d . . .
H271 H 0.3562 0.3179 0.5476 0.121 Uiso 1 1 calc R . .
H272 H 0.4615 0.3389 0.4653 0.121 Uiso 1 1 calc R . .
H273 H 0.2791 0.3551 0.4719 0.121 Uiso 1 1 calc R . .
C28A C 1.107(2) 0.5929(6) 0.6678(6) 0.0603(17) Uani 0.481(11) 1 d PDU A 1
C29A C 1.0828(17) 0.5735(5) 0.5790(7) 0.0621(17) Uani 0.481(11) 1 d PDU A 1
H29A H 1.0307 0.5420 0.5687 0.075 Uiso 0.481(11) 1 calc PR A 1
C30A C 1.1391(14) 0.6028(4) 0.5056(6) 0.0661(18) Uani 0.481(11) 1 d PDU A 1
H30A H 1.1176 0.5920 0.4443 0.079 Uiso 0.481(11) 1 calc PR A 1
C31A C 1.2244(15) 0.6467(4) 0.5201(6) 0.0680(18) Uani 0.481(11) 1 d PDU A 1
C32A C 1.2458(15) 0.6646(4) 0.6084(7) 0.0682(19) Uani 0.481(11) 1 d PDU A 1
H32A H 1.3031 0.6953 0.6180 0.082 Uiso 0.481(11) 1 calc PR A 1
C33A C 1.1853(16) 0.6388(5) 0.6849(5) 0.0648(18) Uani 0.481(11) 1 d PDU A 1
H33A H 1.1971 0.6520 0.7454 0.078 Uiso 0.481(11) 1 calc PR A 1
C34A C 1.2902(16) 0.6793(5) 0.4411(9) 0.076(2) Uani 0.481(11) 1 d PDU A 1
H341 H 1.3261 0.7121 0.4655 0.114 Uiso 0.481(11) 1 calc PR A 1
H342 H 1.2066 0.6848 0.3944 0.114 Uiso 0.481(11) 1 calc PR A 1
H343 H 1.3797 0.6616 0.4132 0.114 Uiso 0.481(11) 1 calc PR A 1
C28B C 1.105(2) 0.5864(6) 0.6615(6) 0.0602(17) Uani 0.519(11) 1 d PDU A 2
C29B C 1.0592(17) 0.5619(5) 0.5797(7) 0.0632(16) Uani 0.519(11) 1 d PDU A 2
H29B H 0.9962 0.5320 0.5801 0.076 Uiso 0.519(11) 1 calc PR A 2
C30B C 1.1109(14) 0.5835(4) 0.4970(6) 0.0672(18) Uani 0.519(11) 1 d PDU A 2
H30B H 1.0852 0.5671 0.4405 0.081 Uiso 0.519(11) 1 calc PR A 2
C31B C 1.1976(14) 0.6277(4) 0.4956(6) 0.0682(18) Uani 0.519(11) 1 d PDU A 2
C32B C 1.2451(15) 0.6497(4) 0.5775(7) 0.0670(18) Uani 0.519(11) 1 d PDU A 2
H32B H 1.3078 0.6797 0.5761 0.080 Uiso 0.519(11) 1 calc PR A 2
C33B C 1.2035(14) 0.6291(5) 0.6629(5) 0.0648(17) Uani 0.519(11) 1 d PDU A 2
H33B H 1.2409 0.6436 0.7192 0.078 Uiso 0.519(11) 1 calc PR A 2
C34B C 1.2529(15) 0.6531(5) 0.4059(7) 0.074(2) Uani 0.519(11) 1 d PDU A 2
H344 H 1.2345 0.6299 0.3541 0.111 Uiso 0.519(11) 1 calc PR A 2
H345 H 1.3663 0.6609 0.4112 0.111 Uiso 0.519(11) 1 calc PR A 2
H346 H 1.1930 0.6845 0.3954 0.111 Uiso 0.519(11) 1 calc PR A 2
C35 C 0.6637(4) 0.42954(19) 1.0139(3) 0.0291(9) Uani 1 1 d . . .
C36 C 0.7465(4) 0.38755(19) 0.9820(3) 0.0285(8) Uani 1 1 d . . .
C37 C 0.7935(4) 0.34943(19) 1.0486(3) 0.0319(9) Uani 1 1 d . . .
C38 C 0.8744(5) 0.3054(2) 1.0238(4) 0.0496(12) Uani 1 1 d . . .
H38 H 0.8947 0.2992 0.9607 0.060 Uiso 1 1 calc R . .
C39 C 0.9249(6) 0.2711(2) 1.0884(4) 0.0622(16) Uani 1 1 d . . .
H39 H 0.9806 0.2415 1.0704 0.075 Uiso 1 1 calc R . .
C40 C 0.8939(6) 0.2799(2) 1.1817(4) 0.0626(16) Uani 1 1 d . . .
H40 H 0.9302 0.2559 1.2261 0.075 Uiso 1 1 calc R . .
C41 C 0.8140(5) 0.3215(2) 1.2106(4) 0.0474(12) Uani 1 1 d . . .
H41 H 0.7938 0.3267 1.2740 0.057 Uiso 1 1 calc R . .
C42 C 0.7610(5) 0.3574(2) 1.1424(3) 0.0370(10) Uani 1 1 d . . .
C43 C 0.6779(6) 0.4016(2) 1.1706(3) 0.0424(10) Uani 1 1 d . . .
H43 H 0.6575 0.4069 1.2340 0.051 Uiso 1 1 calc R . .
C44 C 0.6273(5) 0.4363(2) 1.1071(3) 0.0401(10) Uani 1 1 d . . .
H44 H 0.5677 0.4651 1.1258 0.048 Uiso 1 1 calc R . .
C45 C 0.9289(5) 0.3943(2) 0.8466(3) 0.0365(10) Uani 1 1 d . . .
C46 C 0.7880(5) 0.37772(18) 0.8845(3) 0.0320(9) Uani 1 1 d . . .
C47 C 0.6924(6) 0.3437(2) 0.8314(3) 0.0353(10) Uani 1 1 d . . .
C48 C 0.5433(5) 0.3253(2) 0.8616(3) 0.0395(10) Uani 1 1 d . . .
H48 H 0.5050 0.3361 0.9195 0.047 Uiso 1 1 calc R . .
C49 C 0.4551(6) 0.2930(2) 0.8105(3) 0.0521(13) Uani 1 1 d . . .
H49 H 0.3550 0.2821 0.8320 0.062 Uiso 1 1 calc R . .
C50 C 0.5092(8) 0.2755(2) 0.7260(3) 0.0623(15) Uani 1 1 d . . .
H50 H 0.4466 0.2525 0.6905 0.075 Uiso 1 1 calc R . .
C51 C 0.6535(8) 0.2916(2) 0.6945(4) 0.0670(16) Uani 1 1 d . . .
H51 H 0.6899 0.2789 0.6374 0.080 Uiso 1 1 calc R . .
C52 C 0.7480(6) 0.3260(2) 0.7436(3) 0.0473(12) Uani 1 1 d . . .
C53 C 0.8929(7) 0.3440(2) 0.7112(4) 0.0599(15) Uani 1 1 d . . .
H53 H 0.9302 0.3321 0.6538 0.072 Uiso 1 1 calc R . .
C54 C 0.9814(6) 0.3781(2) 0.7601(4) 0.0536(14) Uani 1 1 d . . .
H54 H 1.0778 0.3908 0.7362 0.064 Uiso 1 1 calc R . .
C55 C 0.5313(5) 0.52688(19) 1.0006(3) 0.0307(8) Uani 1 1 d . . .
C56 C 0.6496(5) 0.55372(19) 1.0459(3) 0.0396(10) Uani 1 1 d . . .
H56 H 0.7578 0.5448 1.0381 0.047 Uiso 1 1 calc R . .
C57 C 0.6099(6) 0.5934(2) 1.1024(3) 0.0501(12) Uani 1 1 d . . .
H57 H 0.6910 0.6121 1.1336 0.060 Uiso 1 1 calc R . .
C58 C 0.4506(6) 0.6067(2) 1.1143(3) 0.0545(13) Uani 1 1 d . . .
C59 C 0.3337(6) 0.5788(2) 1.0666(3) 0.0551(13) Uani 1 1 d . . .
H59 H 0.2252 0.5875 1.0737 0.066 Uiso 1 1 calc R . .
C60 C 0.3732(5) 0.5387(2) 1.0091(3) 0.0422(10) Uani 1 1 d . . .
H60 H 0.2935 0.5200 0.9767 0.051 Uiso 1 1 calc R . .
C61 C 0.4082(8) 0.6495(3) 1.1767(5) 0.086(2) Uani 1 1 d . . .
H611 H 0.4690 0.6465 1.2346 0.129 Uiso 1 1 calc R . .
H612 H 0.2945 0.6482 1.1894 0.129 Uiso 1 1 calc R . .
H613 H 0.4332 0.6819 1.1470 0.129 Uiso 1 1 calc R . .
C62 C 1.1242(5) 0.4116(2) 1.0025(4) 0.0474(12) Uani 1 1 d . . .
C63 C 1.0981(6) 0.4322(2) 1.0850(4) 0.0557(13) Uani 1 1 d . . .
H63 H 1.0381 0.4626 1.0901 0.067 Uiso 1 1 calc R . .
C64 C 1.1613(6) 0.4080(3) 1.1641(4) 0.0663(15) Uani 1 1 d . . .
H64 H 1.1432 0.4225 1.2229 0.080 Uiso 1 1 calc R . .
C65 C 1.2472(5) 0.3646(3) 1.1584(4) 0.0656(17) Uani 1 1 d . . .
C66 C 1.2743(7) 0.3454(3) 1.0718(5) 0.084(2) Uani 1 1 d . . .
H66 H 1.3369 0.3156 1.0660 0.101 Uiso 1 1 calc R . .
C67 C 1.2133(6) 0.3681(3) 0.9932(4) 0.0715(18) Uani 1 1 d . . .
H67 H 1.2323 0.3541 0.9341 0.086 Uiso 1 1 calc R . .
C68 C 1.3110(7) 0.3381(3) 1.2439(5) 0.090(2) Uani 1 1 d . . .
H681 H 1.3528 0.3047 1.2271 0.135 Uiso 1 1 calc R . .
H682 H 1.2254 0.3338 1.2880 0.135 Uiso 1 1 calc R . .
H683 H 1.3961 0.3586 1.2720 0.135 Uiso 1 1 calc R . .
F1 F -0.0064(5) 0.2253(2) 0.7182(2) 0.1087(15) Uani 1 1 d . . .
F2 F 0.2174(4) 0.19271(18) 0.7808(2) 0.0758(10) Uani 1 1 d . . .
F3 F -0.0111(5) 0.1640(3) 0.8274(3) 0.1250(17) Uani 1 1 d . . .
F4 F 0.0708(6) 0.2436(2) 0.8658(2) 0.1031(14) Uani 1 1 d . . .
B1 B 0.0649(8) 0.2075(3) 0.7969(4) 0.0546(16) Uani 1 1 d . . .
F5A F 0.7614(11) 0.3846(5) 0.3949(8) 0.126(3) Uani 0.475(5) 1 d PDU B 1
F6A F 0.9424(14) 0.4107(4) 0.5040(7) 0.094(2) Uani 0.475(5) 1 d PDU B 1
F7A F 0.8858(14) 0.3281(4) 0.4856(6) 0.113(3) Uani 0.475(5) 1 d PDU B 1
F8A F 1.0213(10) 0.3670(4) 0.3759(5) 0.1006(19) Uani 0.475(5) 1 d PDU B 1
B2A B 0.9005(16) 0.3725(6) 0.4362(7) 0.068(4) Uani 0.475(5) 1 d PDU B 1
F5B F 0.8091(10) 0.3970(5) 0.3975(7) 0.127(3) Uani 0.525(5) 1 d PDU B 2
F6B F 0.9388(10) 0.4336(4) 0.5202(6) 0.084(2) Uani 0.525(5) 1 d PDU B 2
F7B F 0.9808(11) 0.3520(4) 0.4834(6) 0.1058(18) Uani 0.525(5) 1 d PDU B 2
F8B F 1.0727(9) 0.4119(4) 0.3898(5) 0.102(2) Uani 0.525(5) 1 d PDU B 2
B2B B 0.9487(13) 0.3987(7) 0.4437(7) 0.069(4) Uani 0.525(5) 1 d PDU B 2

loop_
_atom_site_aniso_label
_atom_site_aniso_U_11
_atom_site_aniso_U_22
_atom_site_aniso_U_33
_atom_site_aniso_U_23
_atom_site_aniso_U_13
_atom_site_aniso_U_12
Pd1 0.02474(14) 0.02380(13) 0.03482(15) 0.00506(13) 0.00063(10) -0.00083(13)
S1 0.0290(5) 0.0247(5) 0.0297(5) 0.0011(4) -0.0002(4) 0.0011(4)
S2 0.0258(5) 0.0439(6) 0.0617(7) 0.0264(5) -0.0021(5) -0.0023(5)
S3 0.0293(5) 0.0242(4) 0.0299(5) 0.0027(4) -0.0002(4) -0.0025(4)
S4 0.0246(5) 0.0437(6) 0.0590(7) 0.0237(5) 0.0029(5) 0.0012(5)
O1 0.0322(14) 0.0364(15) 0.0357(16) 0.0022(12) 0.0012(12) 0.0112(12)
O2 0.0283(14) 0.0332(16) 0.0540(18) 0.0096(12) 0.0106(12) 0.0023(11)
O3 0.0284(14) 0.0351(15) 0.0362(15) -0.0002(12) 0.0010(11) -0.0085(12)
O4 0.0276(14) 0.0342(16) 0.0537(18) 0.0088(12) -0.0059(12) -0.0027(11)
C1 0.036(2) 0.029(2) 0.030(2) 0.0047(17) -0.0016(17) 0.0035(18)
C2 0.0231(19) 0.0223(19) 0.035(2) 0.0021(15) -0.0036(16) 0.0071(15)
C3 0.032(2) 0.0258(19) 0.031(2) 0.0044(16) -0.0039(16) 0.0058(17)
C4 0.044(2) 0.034(2) 0.043(3) 0.0091(19) -0.002(2) 0.0000(19)
C5 0.055(3) 0.032(2) 0.051(3) 0.010(2) 0.003(2) -0.002(2)
C6 0.052(3) 0.036(2) 0.055(3) 0.019(2) 0.007(2) 0.000(2)
C7 0.054(3) 0.044(3) 0.031(2) 0.007(2) 0.001(2) 0.001(2)
C8 0.043(2) 0.033(2) 0.034(2) 0.0059(18) -0.0035(19) 0.0074(19)
C9 0.079(4) 0.045(3) 0.025(2) -0.0034(19) -0.003(2) -0.010(2)
C10 0.068(3) 0.038(2) 0.036(3) -0.005(2) -0.007(2) -0.010(2)
C11 0.044(3) 0.032(2) 0.041(3) 0.0094(19) -0.011(2) -0.011(2)
C12 0.037(2) 0.0250(19) 0.031(2) 0.0045(16) -0.0006(17) -0.0079(17)
C13 0.057(3) 0.023(2) 0.039(3) 0.0038(19) 0.001(2) -0.005(2)
C14 0.065(3) 0.033(2) 0.044(3) -0.003(2) 0.007(2) 0.009(2)
C15 0.103(5) 0.048(3) 0.070(4) -0.005(3) 0.013(3) 0.033(3)
C16 0.160(7) 0.040(3) 0.054(4) -0.006(3) 0.026(4) 0.032(4)
C17 0.163(7) 0.034(3) 0.040(3) -0.010(2) -0.009(4) 0.015(4)
C18 0.105(4) 0.019(2) 0.036(3) -0.0001(18) -0.006(3) -0.010(2)
C19 0.131(5) 0.032(3) 0.042(3) 0.002(2) -0.031(3) -0.019(3)
C20 0.070(3) 0.041(3) 0.059(3) 0.016(3) -0.033(3) -0.018(3)
C21 0.039(2) 0.032(2) 0.028(2) -0.0001(17) 0.0006(17) -0.0033(18)
C22 0.035(2) 0.047(3) 0.038(2) -0.0043(19) -0.0010(18) -0.0044(19)
C23 0.047(3) 0.061(3) 0.037(3) -0.004(2) -0.001(2) -0.019(2)
C24 0.073(4) 0.046(3) 0.039(3) -0.006(2) -0.000(2) -0.025(3)
C25 0.071(4) 0.039(3) 0.065(3) -0.021(2) 0.019(3) -0.003(2)
C26 0.035(2) 0.042(3) 0.062(3) -0.010(2) 0.007(2) -0.003(2)
C27 0.109(5) 0.062(4) 0.070(4) -0.025(3) -0.007(4) -0.024(3)
C28A 0.037(2) 0.052(4) 0.092(3) 0.039(3) 0.021(3) 0.006(3)
C29A 0.044(3) 0.053(4) 0.090(3) 0.041(3) 0.027(3) -0.001(3)
C30A 0.051(3) 0.056(4) 0.092(3) 0.039(3) 0.026(3) -0.004(3)
C31A 0.052(3) 0.056(4) 0.097(3) 0.042(3) 0.020(3) -0.001(3)
C32A 0.049(3) 0.055(4) 0.101(3) 0.037(3) 0.019(3) 0.003(3)
C33A 0.042(3) 0.054(4) 0.099(3) 0.038(3) 0.020(3) 0.004(3)
C34A 0.065(4) 0.066(5) 0.098(4) 0.041(4) 0.018(4) -0.004(4)
C28B 0.036(2) 0.052(4) 0.093(3) 0.039(3) 0.021(3) 0.006(2)
C29B 0.045(3) 0.055(4) 0.090(3) 0.039(3) 0.027(3) 0.001(3)
C30B 0.052(3) 0.059(4) 0.092(3) 0.037(3) 0.028(3) -0.003(3)
C31B 0.053(3) 0.057(4) 0.095(3) 0.039(3) 0.024(3) 0.000(3)
C32B 0.049(3) 0.053(4) 0.099(3) 0.036(3) 0.022(3) 0.001(3)
C33B 0.043(3) 0.054(4) 0.098(3) 0.036(3) 0.021(3) 0.004(3)
C34B 0.063(4) 0.062(4) 0.098(4) 0.040(4) 0.023(3) -0.006(3)
C35 0.028(2) 0.024(2) 0.035(2) 0.0043(16) -0.0001(16) -0.0031(16)
C36 0.0242(19) 0.0247(19) 0.037(2) 0.0041(16) 0.0036(16) -0.0029(16)
C37 0.0233(19) 0.031(2) 0.042(2) 0.0111(18) 0.0036(17) -0.0012(16)
C38 0.047(3) 0.043(3) 0.059(3) 0.019(2) 0.015(2) 0.010(2)
C39 0.061(3) 0.050(3) 0.077(4) 0.035(3) 0.022(3) 0.025(2)
C40 0.046(3) 0.054(3) 0.088(4) 0.043(3) -0.002(3) 0.004(3)
C41 0.039(3) 0.045(3) 0.057(3) 0.021(2) -0.009(2) 0.002(2)
C42 0.034(2) 0.035(2) 0.042(3) 0.0101(19) -0.0034(18) -0.0098(18)
C43 0.059(3) 0.032(2) 0.036(2) 0.0062(18) -0.007(2) -0.004(2)
C44 0.057(3) 0.036(2) 0.028(2) -0.0005(18) 0.0063(19) 0.001(2)
C45 0.028(2) 0.032(2) 0.051(3) 0.0093(19) 0.010(2) 0.0066(18)
C46 0.032(2) 0.0228(19) 0.041(2) 0.0063(17) 0.0069(17) 0.0065(17)
C47 0.049(3) 0.020(2) 0.038(3) 0.0033(18) 0.009(2) 0.003(2)
C48 0.046(3) 0.033(2) 0.040(3) -0.0005(19) 0.006(2) -0.003(2)
C49 0.071(3) 0.029(2) 0.057(3) 0.002(2) 0.006(3) -0.012(2)
C50 0.110(5) 0.033(2) 0.044(3) -0.007(2) -0.003(3) -0.023(3)
C51 0.125(5) 0.033(3) 0.044(3) -0.008(2) 0.021(3) -0.009(3)
C52 0.069(3) 0.027(2) 0.046(3) -0.0002(19) 0.017(2) 0.004(2)
C53 0.091(4) 0.032(2) 0.057(3) -0.002(2) 0.041(3) 0.010(3)
C54 0.057(3) 0.035(2) 0.069(3) 0.012(2) 0.036(3) 0.013(2)
C55 0.038(2) 0.0265(19) 0.028(2) 0.0016(16) 0.0020(16) 0.0029(18)
C56 0.039(2) 0.027(2) 0.052(3) 0.001(2) -0.000(2) 0.0004(19)
C57 0.053(3) 0.035(3) 0.061(3) -0.010(2) -0.007(2) -0.004(2)
C58 0.068(3) 0.039(3) 0.056(3) -0.018(2) -0.007(3) 0.012(2)
C59 0.044(3) 0.064(3) 0.057(3) -0.015(3) 0.001(2) 0.016(2)
C60 0.045(3) 0.043(2) 0.038(2) -0.0067(19) -0.0016(19) 0.004(2)
C61 0.089(4) 0.085(4) 0.084(4) -0.047(4) -0.003(4) 0.025(4)
C62 0.020(2) 0.053(3) 0.069(3) 0.031(3) 0.005(2) 0.000(2)
C63 0.040(3) 0.064(3) 0.063(3) 0.014(3) -0.009(2) 0.003(2)
C64 0.054(3) 0.077(4) 0.068(4) 0.023(3) -0.012(3) -0.006(3)
C65 0.028(2) 0.084(4) 0.086(4) 0.052(3) 0.007(3) 0.005(3)
C66 0.055(3) 0.096(5) 0.102(5) 0.062(4) 0.026(3) 0.034(3)
C67 0.045(3) 0.094(4) 0.076(4) 0.050(3) 0.020(3) 0.031(3)
C68 0.045(3) 0.128(6) 0.097(5) 0.068(4) 0.009(3) 0.013(3)
F1 0.137(3) 0.141(3) 0.0469(19) 0.006(2) -0.011(2) 0.077(3)
F2 0.0581(19) 0.089(2) 0.080(2) -0.0138(18) -0.0082(16) 0.0058(17)
F3 0.109(3) 0.184(5) 0.082(3) 0.025(3) -0.011(2) -0.074(3)
F4 0.143(4) 0.113(3) 0.053(2) -0.021(2) 0.006(2) 0.053(3)
B1 0.054(4) 0.077(4) 0.032(3) 0.004(3) -0.003(3) 0.011(3)
F5A 0.071(5) 0.239(9) 0.066(4) -0.029(5) -0.015(4) 0.033(6)
F6A 0.070(3) 0.117(5) 0.096(4) -0.036(4) 0.007(3) 0.005(4)
F7A 0.108(5) 0.127(6) 0.105(5) -0.022(5) 0.016(5) 0.018(5)
F8A 0.087(4) 0.129(5) 0.087(4) -0.010(4) 0.021(3) 0.007(4)
B2A 0.049(7) 0.116(13) 0.037(5) -0.034(7) -0.013(5) 0.006(7)
F5B 0.079(5) 0.241(9) 0.060(3) -0.031(4) -0.024(4) 0.027(6)
F6B 0.052(3) 0.111(6) 0.089(4) -0.043(4) 0.010(3) 0.004(4)
F7B 0.097(4) 0.119(4) 0.102(3) -0.017(4) 0.014(3) 0.008(3)
F8B 0.095(4) 0.140(5) 0.072(4) 0.016(4) 0.031(3) 0.003(4)
B2B 0.055(7) 0.117(13) 0.036(5) -0.026(7) -0.002(5) 0.011(7)

loop_
_atom_type_symbol
_atom_type_description
_atom_type_number_in_cell
_atom_type_scat_dispersion_real
_atom_type_scat_dispersion_imag
_atom_type_scat_source
C C 138 0.0033 0.0016
; International Tables for Crystallography (1992). 
Vol. C, Tables 4.2.6.8 and 6.1.1.4
;
H H 108 0.0000 0.0000
; International Tables for Crystallography (1992). 
Vol. C, Tables 4.2.6.8 and 6.1.1.4
;
B B 4 0.0013 0.0007
; International Tables for Crystallography (1992). 
Vol. C, Tables 4.2.6.8 and 6.1.1.4
;
Cl Cl 4 0.1484 0.1585
; International Tables for Crystallography (1992). 
Vol. C, Tables 4.2.6.8 and 6.1.1.4
;
F F 16 0.0171 0.0103
; International Tables for Crystallography (1992). 
Vol. C, Tables 4.2.6.8 and 6.1.1.4
;
O O 8 0.0106 0.0060
; International Tables for Crystallography (1992). 
Vol. C, Tables 4.2.6.8 and 6.1.1.4
;
Pd Pd 2 -0.9988 1.0072
; International Tables for Crystallography (1992). 
Vol. C, Tables 4.2.6.8 and 6.1.1.4
;
S S 8 0.1246 0.1234
; International Tables for Crystallography (1992). 
Vol. C, Tables 4.2.6.8 and 6.1.1.4
;

loop_
_geom_angle_atom_site_label_1
_geom_angle_atom_site_label_2
_geom_angle_atom_site_label_3
_geom_angle
O2 Pd1 O4 90.05(11)
O2 Pd1 S3 173.39(8)
O4 Pd1 S3 90.74(8)
O2 Pd1 S1 90.38(8)
O4 Pd1 S1 173.13(8)
S3 Pd1 S1 89.63(3)
O1 S1 C21 111.34(18)
O1 S1 C1 108.26(18)
C21 S1 C1 104.03(18)
O1 S1 Pd1 115.58(12)
C21 S1 Pd1 106.20(14)
C1 S1 Pd1 110.83(14)
O2 S2 C28A 106.7(4)
O2 S2 C28B 101.3(4)
O2 S2 C11 105.17(17)
C28A S2 C11 101.9(7)
C28B S2 C11 106.6(7)
O3 S3 C55 111.07(17)
O3 S3 C35 109.32(17)
C55 S3 C35 103.16(18)
O3 S3 Pd1 115.41(11)
C55 S3 Pd1 106.42(13)
C35 S3 Pd1 110.74(13)
O4 S4 C62 103.7(2)
O4 S4 C45 105.64(17)
C62 S4 C45 104.1(2)
S2 O2 Pd1 112.16(16)
S4 O4 Pd1 111.79(16)
C2 C1 C10 122.9(4)
C2 C1 S1 118.9(3)
C10 C1 S1 117.7(3)
C1 C2 C3 117.7(3)
C1 C2 C12 124.3(3)
C3 C2 C12 118.1(3)
C8 C3 C4 118.4(4)
C8 C3 C2 119.9(3)
C4 C3 C2 121.7(4)
C5 C4 C3 120.6(4)
C5 C4 H4 119.7
C3 C4 H4 119.7
C4 C5 C6 120.4(4)
C4 C5 H5 119.8
C6 C5 H5 119.8
C7 C6 C5 120.3(4)
C7 C6 H6 119.8
C5 C6 H6 119.8
C6 C7 C8 121.6(4)
C6 C7 H7 119.2
C8 C7 H7 119.2
C9 C8 C7 122.5(4)
C9 C8 C3 118.9(4)
C7 C8 C3 118.5(4)
C10 C9 C8 121.8(4)
C10 C9 H9 119.1
C8 C9 H9 119.1
C9 C10 C1 118.6(4)
C9 C10 H10 120.7
C1 C10 H10 120.7
C12 C11 C20 121.3(5)
C12 C11 S2 125.0(3)
C20 C11 S2 113.5(4)
C11 C12 C13 117.9(4)
C11 C12 C2 122.5(4)
C13 C12 C2 119.2(4)
C14 C13 C12 122.1(4)
C14 C13 C18 118.1(4)
C12 C13 C18 119.8(4)
C15 C14 C13 120.8(5)
C15 C14 H14 119.6
C13 C14 H14 119.6
C14 C15 C16 119.4(6)
C14 C15 H15 120.3
C16 C15 H15 120.3
C17 C16 C15 121.2(5)
C17 C16 H16 119.4
C15 C16 H16 119.4
C16 C17 C18 120.6(5)
C16 C17 H17 119.7
C18 C17 H17 119.7
C17 C18 C19 120.9(5)
C17 C18 C13 120.0(5)
C19 C18 C13 119.1(5)
C20 C19 C18 121.0(5)
C20 C19 H19 119.5
C18 C19 H19 119.5
C19 C20 C11 120.8(5)
C19 C20 H20 119.6
C11 C20 H20 119.6
C26 C21 C22 122.9(4)
C26 C21 S1 118.8(3)
C22 C21 S1 118.3(3)
C23 C22 C21 117.4(4)
C23 C22 H22 121.3
C21 C22 H22 121.3
C24 C23 C22 121.4(4)
C24 C23 H23 119.3
C22 C23 H23 119.3
C23 C24 C25 119.6(4)
C23 C24 C27 121.5(5)
C25 C24 C27 118.9(5)
C24 C25 C26 121.4(5)
C24 C25 H25 119.3
C26 C25 H25 119.3
C21 C26 C25 117.3(4)
C21 C26 H26 121.4
C25 C26 H26 121.4
C24 C27 H271 109.5
C24 C27 H272 109.5
H271 C27 H272 109.5
C24 C27 H273 109.5
H271 C27 H273 109.5
H272 C27 H273 109.5
C29A C28A C33A 122.6(5)
C29A C28A S2 123.5(7)
C33A C28A S2 113.9(7)
C28A C29A C30A 117.0(5)
C28A C29A H29A 121.5
C30A C29A H29A 121.5
C31A C30A C29A 121.9(6)
C31A C30A H30A 119.1
C29A C30A H30A 119.1
C32A C31A C30A 119.4(6)
C32A C31A C34A 117.4(7)
C30A C31A C34A 123.1(7)
C31A C32A C33A 121.9(6)
C31A C32A H32A 119.0
C33A C32A H32A 119.0
C28A C33A C32A 117.1(5)
C28A C33A H33A 121.5
C32A C33A H33A 121.5
C29B C28B C33B 122.5(5)
C29B C28B S2 119.8(7)
C33B C28B S2 117.6(7)
C28B C29B C30B 117.0(5)
C28B C29B H29B 121.5
C30B C29B H29B 121.5
C31B C30B C29B 121.9(6)
C31B C30B H30B 119.0
C29B C30B H30B 119.0
C32B C31B C30B 119.3(6)
C32B C31B C34B 117.4(7)
C30B C31B C34B 123.2(7)
C31B C32B C33B 121.9(6)
C31B C32B H32B 119.1
C33B C32B H32B 119.1
C28B C33B C32B 117.0(5)
C28B C33B H33B 121.5
C32B C33B H33B 121.5
C31B C34B H344 109.5
C31B C34B H345 109.5
H344 C34B H345 109.5
C31B C34B H346 109.5
H344 C34B H346 109.5
H345 C34B H346 109.5
C36 C35 C44 122.8(4)
C36 C35 S3 118.8(3)
C44 C35 S3 118.0(3)
C35 C36 C37 117.5(3)
C35 C36 C46 125.7(3)
C37 C36 C46 116.8(3)
C38 C37 C42 118.5(4)
C38 C37 C36 122.2(4)
C42 C37 C36 119.3(4)
C39 C38 C37 121.3(5)
C39 C38 H38 119.4
C37 C38 H38 119.4
C38 C39 C40 119.6(5)
C38 C39 H39 120.2
C40 C39 H39 120.2
C41 C40 C39 122.2(5)
C41 C40 H40 118.9
C39 C40 H40 118.9
C40 C41 C42 117.9(5)
C40 C41 H41 121.0
C42 C41 H41 121.0
C37 C42 C43 120.3(4)
C37 C42 C41 120.4(4)
C43 C42 C41 119.3(4)
C44 C43 C42 120.3(4)
C44 C43 H43 119.8
C42 C43 H43 119.8
C43 C44 C35 119.7(4)
C43 C44 H44 120.1
C35 C44 H44 120.1
C46 C45 C54 122.9(4)
C46 C45 S4 124.1(3)
C54 C45 S4 112.9(3)
C45 C46 C47 117.6(4)
C45 C46 C36 122.7(4)
C47 C46 C36 119.0(3)
C46 C47 C48 122.8(4)
C46 C47 C52 119.5(4)
C48 C47 C52 117.7(4)
C49 C48 C47 121.8(4)
C49 C48 H48 119.1
C47 C48 H48 119.1
C48 C49 C50 120.6(5)
C48 C49 H49 119.7
C50 C49 H49 119.7
C51 C50 C49 119.8(5)
C51 C50 H50 120.1
C49 C50 H50 120.1
C50 C51 C52 122.1(5)
C50 C51 H51 119.0
C52 C51 H51 119.0
C51 C52 C53 122.8(5)
C51 C52 C47 118.0(5)
C53 C52 C47 119.2(4)
C54 C53 C52 121.5(4)
C54 C53 H53 119.3
C52 C53 H53 119.3
C53 C54 C45 119.3(4)
C53 C54 H54 120.4
C45 C54 H54 120.4
C60 C55 C56 122.3(4)
C60 C55 S3 117.9(3)
C56 C55 S3 119.7(3)
C57 C56 C55 119.5(4)
C57 C56 H56 120.3
C55 C56 H56 120.3
C56 C57 C58 120.5(4)
C56 C57 H57 119.7
C58 C57 H57 119.7
C57 C58 C59 118.4(4)
C57 C58 C61 120.2(5)
C59 C58 C61 121.4(5)
C60 C59 C58 121.4(4)
C60 C59 H59 119.3
C58 C59 H59 119.3
C55 C60 C59 117.9(4)
C55 C60 H60 121.0
C59 C60 H60 121.0
C58 C61 H611 109.5
C58 C61 H612 109.5
H611 C61 H612 109.5
C58 C61 H613 109.5
H611 C61 H613 109.5
H612 C61 H613 109.5
C63 C62 C67 121.6(5)
C63 C62 S4 122.0(4)
C67 C62 S4 116.3(4)
C62 C63 C64 118.9(5)
C62 C63 H63 120.6
C64 C63 H63 120.6
C65 C64 C63 121.6(6)
C65 C64 H64 119.2
C63 C64 H64 119.2
C64 C65 C66 117.6(5)
C64 C65 C68 121.3(6)
C66 C65 C68 121.1(6)
C65 C66 C67 122.0(6)
C65 C66 H66 119.0
C67 C66 H66 119.0
C62 C67 C66 118.4(6)
C62 C67 H67 120.8
C66 C67 H67 120.8
C65 C68 H681 109.5
C65 C68 H682 109.5
H681 C68 H682 109.5
C65 C68 H683 109.5
H681 C68 H683 109.5
H682 C68 H683 109.5
F1 B1 F2 110.9(5)
F1 B1 F4 112.3(5)
F2 B1 F4 107.3(5)
F1 B1 F3 110.6(5)
F2 B1 F3 105.1(5)
F4 B1 F3 110.3(5)
F5A B2A F8A 113.2(7)
F5A B2A F7A 110.2(13)
F8A B2A F7A 108.6(9)
F5A B2A F6A 109.9(8)
F8A B2A F6A 109.6(12)
F7A B2A F6A 105.0(7)
F5B B2B F8B 113.3(7)
F5B B2B F7B 110.0(13)
F8B B2B F7B 108.6(9)
F5B B2B F6B 110.1(8)
F8B B2B F6B 109.6(12)
F7B B2B F6B 104.9(7)

loop_
_geom_bond_atom_site_label_1
_geom_bond_atom_site_label_2
_geom_bond_distance
Pd1 O2 2.086(3)
Pd1 O4 2.088(3)
Pd1 S3 2.2374(9)
Pd1 S1 2.2376(10)
S1 O1 1.457(3)
S1 C21 1.760(4)
S1 C1 1.806(4)
S2 O2 1.548(3)
S2 C28A 1.772(5)
S2 C28B 1.773(5)
S2 C11 1.778(5)
S3 O3 1.451(3)
S3 C55 1.779(4)
S3 C35 1.795(4)
S4 O4 1.551(3)
S4 C62 1.781(5)
S4 C45 1.786(5)
C1 C2 1.381(6)
C1 C10 1.404(6)
C2 C3 1.439(5)
C2 C12 1.502(5)
C3 C8 1.419(6)
C3 C4 1.423(6)
C4 C5 1.368(6)
C4 H4 0.9500
C5 C6 1.398(7)
C5 H5 0.9500
C6 C7 1.348(7)
C6 H6 0.9500
C7 C8 1.414(6)
C7 H7 0.9500
C8 C9 1.400(6)
C9 C10 1.377(6)
C9 H9 0.9500
C10 H10 0.9500
C11 C12 1.381(6)
C11 C20 1.411(6)
C12 C13 1.420(6)
C13 C14 1.410(7)
C13 C18 1.431(6)
C14 C15 1.362(7)
C14 H14 0.9500
C15 C16 1.425(9)
C15 H15 0.9500
C16 C17 1.340(10)
C16 H16 0.9500
C17 C18 1.385(8)
C17 H17 0.9500
C18 C19 1.390(8)
C19 C20 1.340(8)
C19 H19 0.9500
C20 H20 0.9500
C21 C26 1.381(6)
C21 C22 1.394(6)
C22 C23 1.391(6)
C22 H22 0.9500
C23 C24 1.373(7)
C23 H23 0.9500
C24 C25 1.382(7)
C24 C27 1.517(7)
C25 C26 1.394(7)
C25 H25 0.9500
C26 H26 0.9500
C27 H271 0.9800
C27 H272 0.9800
C27 H273 0.9800
C28A C29A 1.399(5)
C28A C33A 1.399(5)
C29A C30A 1.405(6)
C29A H29A 0.9500
C30A C31A 1.375(7)
C30A H30A 0.9500
C31A C32A 1.375(7)
C31A C34A 1.544(9)
C32A C33A 1.405(6)
C32A H32A 0.9500
C33A H33A 0.9500
C34A H341 0.9800
C34A H342 0.9800
C34A H343 0.9800
C28B C29B 1.399(5)
C28B C33B 1.399(5)
C29B C30B 1.405(6)
C29B H29B 0.9500
C30B C31B 1.375(7)
C30B H30B 0.9500
C31B C32B 1.375(7)
C31B C34B 1.544(9)
C32B C33B 1.405(6)
C32B H32B 0.9500
C33B H33B 0.9500
C34B H344 0.9800
C34B H345 0.9800
C34B H346 0.9800
C35 C36 1.391(5)
C35 C44 1.405(6)
C36 C37 1.445(5)
C36 C46 1.487(6)
C37 C38 1.396(6)
C37 C42 1.411(6)
C38 C39 1.365(7)
C38 H38 0.9500
C39 C40 1.404(8)
C39 H39 0.9500
C40 C41 1.357(7)
C40 H40 0.9500
C41 C42 1.434(6)
C41 H41 0.9500
C42 C43 1.423(6)
C43 C44 1.361(6)
C43 H43 0.9500
C44 H44 0.9500
C45 C46 1.389(6)
C45 C54 1.406(6)
C46 C47 1.423(6)
C47 C48 1.424(6)
C47 C52 1.445(6)
C48 C49 1.344(6)
C48 H48 0.9500
C49 C50 1.395(7)
C49 H49 0.9500
C50 C51 1.375(8)
C50 H50 0.9500
C51 C52 1.394(8)
C51 H51 0.9500
C52 C53 1.398(7)
C53 C54 1.360(8)
C53 H53 0.9500
C54 H54 0.9500
C55 C60 1.376(6)
C55 C56 1.380(6)
C56 C57 1.374(6)
C56 H56 0.9500
C57 C58 1.401(7)
C57 H57 0.9500
C58 C59 1.402(7)
C58 C61 1.494(7)
C59 C60 1.391(6)
C59 H59 0.9500
C60 H60 0.9500
C61 H611 0.9800
C61 H612 0.9800
C61 H613 0.9800
C62 C63 1.337(7)
C62 C67 1.377(7)
C63 C64 1.411(7)
C63 H63 0.9500
C64 C65 1.356(9)
C64 H64 0.9500
C65 C66 1.379(9)
C65 C68 1.516(7)
C66 C67 1.380(8)
C66 H66 0.9500
C67 H67 0.9500
C68 H681 0.9800
C68 H682 0.9800
C68 H683 0.9800
F1 B1 1.364(6)
F2 B1 1.367(7)
F3 B1 1.388(8)
F4 B1 1.381(7)
F5A B2A 1.345(11)
F6A B2A 1.447(13)
F7A B2A 1.381(15)
F8A B2A 1.363(11)
F5B B2B 1.345(11)
F6B B2B 1.445(13)
F7B B2B 1.385(15)
F8B B2B 1.362(11)

loop_
_geom_torsion_atom_site_label_1
_geom_torsion_atom_site_label_2
_geom_torsion_atom_site_label_3
_geom_torsion_atom_site_label_4
_geom_torsion
O2 Pd1 S1 O1 -146.64(15)
S3 Pd1 S1 O1 39.97(13)
O2 Pd1 S1 C21 89.36(15)
S3 Pd1 S1 C21 -84.03(14)
O2 Pd1 S1 C1 -23.01(16)
S3 Pd1 S1 C1 163.59(15)
O4 Pd1 S3 O3 -149.06(15)
S1 Pd1 S3 O3 37.80(13)
O4 Pd1 S3 C55 87.24(15)
S1 Pd1 S3 C55 -85.90(13)
O4 Pd1 S3 C35 -24.20(15)
S1 Pd1 S3 C35 162.66(14)
C28A S2 O2 Pd1 -148.5(8)
C28B S2 O2 Pd1 -151.7(7)
C11 S2 O2 Pd1 -40.9(2)
O4 Pd1 O2 S2 -59.69(16)
S1 Pd1 O2 S2 113.45(14)
C62 S4 O4 Pd1 -151.28(18)
C45 S4 O4 Pd1 -42.1(2)
O2 Pd1 O4 S4 -58.12(15)
S3 Pd1 O4 S4 115.32(14)
O1 S1 C1 C2 70.9(3)
C21 S1 C1 C2 -170.6(3)
Pd1 S1 C1 C2 -56.8(3)
O1 S1 C1 C10 -101.1(4)
C21 S1 C1 C10 17.4(4)
Pd1 S1 C1 C10 131.1(3)
C10 C1 C2 C3 2.4(6)
S1 C1 C2 C3 -169.3(3)
C10 C1 C2 C12 -178.2(4)
S1 C1 C2 C12 10.2(5)
C1 C2 C3 C8 -3.9(5)
C12 C2 C3 C8 176.7(3)
C1 C2 C3 C4 175.4(4)
C12 C2 C3 C4 -4.0(5)
C8 C3 C4 C5 -2.6(6)
C2 C3 C4 C5 178.1(4)
C3 C4 C5 C6 1.3(7)
C4 C5 C6 C7 -0.5(7)
C5 C6 C7 C8 1.0(7)
C6 C7 C8 C9 176.7(5)
C6 C7 C8 C3 -2.3(7)
C4 C3 C8 C9 -176.0(4)
C2 C3 C8 C9 3.3(6)
C4 C3 C8 C7 3.0(6)
C2 C3 C8 C7 -177.7(4)
C7 C8 C9 C10 179.8(5)
C3 C8 C9 C10 -1.2(7)
C8 C9 C10 C1 -0.4(8)
C2 C1 C10 C9 -0.3(7)
S1 C1 C10 C9 171.4(4)
O2 S2 C11 C12 -47.9(4)
C28A S2 C11 C12 63.3(6)
C28B S2 C11 C12 59.1(6)
O2 S2 C11 C20 127.1(3)
C28A S2 C11 C20 -121.8(6)
C28B S2 C11 C20 -126.0(5)
C20 C11 C12 C13 -0.1(6)
S2 C11 C12 C13 174.5(3)
C20 C11 C12 C2 173.0(4)
S2 C11 C12 C2 -12.4(6)
C1 C2 C12 C11 86.5(5)
C3 C2 C12 C11 -94.1(5)
C1 C2 C12 C13 -100.5(5)
C3 C2 C12 C13 78.9(5)
C11 C12 C13 C14 -178.7(4)
C2 C12 C13 C14 7.9(6)
C11 C12 C13 C18 -0.4(6)
C2 C12 C13 C18 -173.7(4)
C12 C13 C14 C15 179.0(5)
C18 C13 C14 C15 0.6(7)
C13 C14 C15 C16 -0.5(8)
C14 C15 C16 C17 0.7(10)
C15 C16 C17 C18 -1.0(9)
C16 C17 C18 C19 -179.9(6)
C16 C17 C18 C13 1.1(8)
C14 C13 C18 C17 -0.9(7)
C12 C13 C18 C17 -179.4(4)
C14 C13 C18 C19 -179.9(4)
C12 C13 C18 C19 1.7(7)
C17 C18 C19 C20 178.4(5)
C13 C18 C19 C20 -2.6(7)
C18 C19 C20 C11 2.1(8)
C12 C11 C20 C19 -0.8(7)
S2 C11 C20 C19 -175.9(4)
O1 S1 C21 C26 -172.4(3)
C1 S1 C21 C26 71.2(4)
Pd1 S1 C21 C26 -45.8(4)
O1 S1 C21 C22 8.1(4)
C1 S1 C21 C22 -108.2(3)
Pd1 S1 C21 C22 134.7(3)
C26 C21 C22 C23 -1.5(6)
S1 C21 C22 C23 177.9(3)
C21 C22 C23 C24 0.6(7)
C22 C23 C24 C25 -1.0(7)
C22 C23 C24 C27 179.0(5)
C23 C24 C25 C26 2.3(8)
C27 C24 C25 C26 -177.7(5)
C22 C21 C26 C25 2.7(7)
S1 C21 C26 C25 -176.7(4)
C24 C25 C26 C21 -3.1(7)
O2 S2 C28A C29A -12.9(18)
C28B S2 C28A C29A 17(11)
C11 S2 C28A C29A -122.9(15)
O2 S2 C28A C33A 169.6(12)
C28B S2 C28A C33A -161(13)
C11 S2 C28A C33A 59.6(15)
C33A C28A C29A C30A -1(2)
S2 C28A C29A C30A -178.2(14)
C28A C29A C30A C31A 4.7(19)
C29A C30A C31A C32A -4.9(18)
C29A C30A C31A C34A 179.0(13)
C30A C31A C32A C33A 1.2(18)
C34A C31A C32A C33A 177.6(12)
C29A C28A C33A C32A -2(2)
S2 C28A C33A C32A 175.1(12)
C31A C32A C33A C28A 2.4(19)
O2 S2 C28B C29B -6.7(15)
C28A S2 C28B C29B -158(13)
C11 S2 C28B C29B -116.4(13)
O2 S2 C28B C33B 178.0(12)
C28A S2 C28B C33B 27(11)
C11 S2 C28B C33B 68.3(14)
C33B C28B C29B C30B -3(2)
S2 C28B C29B C30B -178.2(13)
C28B C29B C30B C31B -2.2(18)
C29B C30B C31B C32B 4.7(17)
C29B C30B C31B C34B -178.6(12)
C30B C31B C32B C33B -2.0(17)
C34B C31B C32B C33B -178.9(11)
C29B C28B C33B C32B 6(2)
S2 C28B C33B C32B -179.2(12)
C31B C32B C33B C28B -3.0(18)
O3 S3 C35 C36 75.2(3)
C55 S3 C35 C36 -166.6(3)
Pd1 S3 C35 C36 -53.0(3)
O3 S3 C35 C44 -98.3(3)
C55 S3 C35 C44 19.9(4)
Pd1 S3 C35 C44 133.5(3)
C44 C35 C36 C37 1.1(6)
S3 C35 C36 C37 -172.1(3)
C44 C35 C36 C46 179.5(4)
S3 C35 C36 C46 6.4(5)
C35 C36 C37 C38 178.8(4)
C46 C36 C37 C38 0.2(6)
C35 C36 C37 C42 -3.1(5)
C46 C36 C37 C42 178.3(3)
C42 C37 C38 C39 -1.6(7)
C36 C37 C38 C39 176.6(4)
C37 C38 C39 C40 0.6(8)
C38 C39 C40 C41 0.4(9)
C39 C40 C41 C42 -0.3(7)
C38 C37 C42 C43 -179.6(4)
C36 C37 C42 C43 2.2(6)
C38 C37 C42 C41 1.6(6)
C36 C37 C42 C41 -176.6(4)
C40 C41 C42 C37 -0.8(6)
C40 C41 C42 C43 -179.5(4)
C37 C42 C43 C44 0.8(6)
C41 C42 C43 C44 179.6(4)
C42 C43 C44 C35 -2.8(7)
C36 C35 C44 C43 1.9(6)
S3 C35 C44 C43 175.1(3)
O4 S4 C45 C46 -44.3(4)
C62 S4 C45 C46 64.6(4)
O4 S4 C45 C54 132.4(3)
C62 S4 C45 C54 -118.8(3)
C54 C45 C46 C47 -1.5(6)
S4 C45 C46 C47 174.8(3)
C54 C45 C46 C36 168.8(4)
S4 C45 C46 C36 -14.8(6)
C35 C36 C46 C45 90.4(5)
C37 C36 C46 C45 -91.1(5)
C35 C36 C46 C47 -99.4(5)
C37 C36 C46 C47 79.1(5)
C45 C46 C47 C48 -178.0(4)
C36 C46 C47 C48 11.3(6)
C45 C46 C47 C52 2.9(6)
C36 C46 C47 C52 -167.9(4)
C46 C47 C48 C49 -179.9(4)
C52 C47 C48 C49 -0.7(6)
C47 C48 C49 C50 1.4(7)
C48 C49 C50 C51 -0.5(8)
C49 C50 C51 C52 -1.2(8)
C50 C51 C52 C53 -178.1(5)
C50 C51 C52 C47 1.8(8)
C46 C47 C52 C51 178.3(4)
C48 C47 C52 C51 -0.9(6)
C46 C47 C52 C53 -1.8(6)
C48 C47 C52 C53 179.0(4)
C51 C52 C53 C54 179.1(5)
C47 C52 C53 C54 -0.8(7)
C52 C53 C54 C45 2.2(7)
C46 C45 C54 C53 -1.0(7)
S4 C45 C54 C53 -177.7(4)
O3 S3 C55 C60 3.5(4)
C35 S3 C55 C60 -113.6(3)
Pd1 S3 C55 C60 129.8(3)
O3 S3 C55 C56 -178.7(3)
C35 S3 C55 C56 64.2(4)
Pd1 S3 C55 C56 -52.4(3)
C60 C55 C56 C57 0.6(6)
S3 C55 C56 C57 -177.1(3)
C55 C56 C57 C58 0.1(7)
C56 C57 C58 C59 -0.6(8)
C56 C57 C58 C61 179.2(5)
C57 C58 C59 C60 0.4(8)
C61 C58 C59 C60 -179.4(5)
C56 C55 C60 C59 -0.8(6)
S3 C55 C60 C59 176.9(3)
C58 C59 C60 C55 0.3(7)
O4 S4 C62 C63 -10.4(4)
C45 S4 C62 C63 -120.7(4)
O4 S4 C62 C67 173.3(4)
C45 S4 C62 C67 63.0(4)
C67 C62 C63 C64 -1.2(7)
S4 C62 C63 C64 -177.3(4)
C62 C63 C64 C65 -0.1(8)
C63 C64 C65 C66 1.6(8)
C63 C64 C65 C68 -178.4(5)
C64 C65 C66 C67 -1.9(9)
C68 C65 C66 C67 178.0(5)
C63 C62 C67 C66 0.9(8)
S4 C62 C67 C66 177.2(4)
C65 C66 C67 C62 0.7(9)

loop_
_platon_squeeze_void_nr
_platon_squeeze_void_average_x
_platon_squeeze_void_average_y
_platon_squeeze_void_average_z
_platon_squeeze_void_volume
_platon_squeeze_void_count_electrons
_platon_squeeze_void_content
1 -0.047 0.018 0.693 160 41 ' '
2 0.009 0.518 0.307 160 41 ' '
3 0.481 0.768 0.638 15 3 ' '
4 0.519 0.268 0.362 15 4 ' '
